data_4502324
loop_
_publ_author_name
'Li, Xinfa'
'Liu, Tianfu'
'Lin, Qipu'
'Cao, Rong'

_publ_section_title
;
 Rare Earth Metal Oxalatophosphonates: Syntheses, Structure Diversity, and
 Photoluminescence Properties
;
_journal_issue 2
_journal_name_full 'Crystal Growth &amp; Design'
_journal_page_first 608
_journal_paper_doi 10.1021/cg900995u
_journal_volume 10
_journal_year 2010
_chemical_formula_sum 'C11 H21 Er2 N O17 P'
_chemical_formula_weight 804.78
_chemical_name_systematic
; 
 ? 
;
_space_group_IT_number 2
_symmetry_cell_setting triclinic
_symmetry_space_group_name_Hall '-P 1'
_symmetry_space_group_name_H-M 'P -1'
_atom_sites_solution_hydrogens geom
_atom_sites_solution_primary direct
_atom_sites_solution_secondary difmap
_audit_creation_method SHELXL-97
_cell_angle_alpha 73.252(15)
_cell_angle_beta 69.498(15)
_cell_angle_gamma 66.543(15)
_cell_formula_units_Z 2
_cell_length_a 9.533(2)
_cell_length_b 10.417(3)
_cell_length_c 12.329(3)
_cell_measurement_reflns_used 1350
_cell_measurement_temperature 293(2)
_cell_measurement_theta_max 27.4835
_cell_measurement_theta_min 2.4174
_cell_volume 1036.1(5)
_computing_cell_refinement 'CrystalClear (Rigaku Inc., 2007)'
_computing_data_collection 'CrystalClear (Rigaku Inc., 2007)'
_computing_data_reduction 'CrystalClear (Rigaku Inc., 2007)'
_computing_molecular_graphics 'Bruker SHELXTL'
_computing_publication_material 'Bruker SHELXTL'
_computing_structure_refinement 'SHELXL-97 (Sheldrick, 1997)'
_computing_structure_solution 'SHELXS-97 (Sheldrick, 1990)'
_diffrn_ambient_temperature 293(2)
_diffrn_measured_fraction_theta_full 0.991
_diffrn_measured_fraction_theta_max 0.991
_diffrn_measurement_device_type 'CCD area detector'
_diffrn_measurement_method '\w scans'
_diffrn_radiation_monochromator graphite
_diffrn_radiation_source 'fine-focus sealed tube'
_diffrn_radiation_type MoK\a
_diffrn_radiation_wavelength 0.71073
_diffrn_reflns_av_R_equivalents 0.0325
_diffrn_reflns_av_sigmaI/netI 0.0466
_diffrn_reflns_limit_h_max 12
_diffrn_reflns_limit_h_min -11
_diffrn_reflns_limit_k_max 13
_diffrn_reflns_limit_k_min -13
_diffrn_reflns_limit_l_max 15
_diffrn_reflns_limit_l_min -8
_diffrn_reflns_number 8053
_diffrn_reflns_theta_full 27.49
_diffrn_reflns_theta_max 27.49
_diffrn_reflns_theta_min 2.16
_diffrn_standards_interval_count none
_diffrn_standards_interval_time none
_exptl_absorpt_coefficient_mu 8.208
_exptl_absorpt_correction_T_max 0.183
_exptl_absorpt_correction_T_min 0.095
_exptl_absorpt_correction_type empirical
_exptl_absorpt_process_details 'CrystalClear (Rigaku Inc., 2007)'
_exptl_crystal_colour Pink
_exptl_crystal_density_diffrn 2.580
_exptl_crystal_density_method 'not measured'
_exptl_crystal_description Block
_exptl_crystal_F_000 762
_exptl_crystal_size_max 0.33
_exptl_crystal_size_mid 0.28
_exptl_crystal_size_min 0.20
_refine_diff_density_max 3.349
_refine_diff_density_min -4.332
_refine_diff_density_rms 0.746
_refine_ls_extinction_method none
_refine_ls_goodness_of_fit_ref 1.003
_refine_ls_hydrogen_treatment constr
_refine_ls_matrix_type full
_refine_ls_number_parameters 289
_refine_ls_number_reflns 4714
_refine_ls_number_restraints 13
_refine_ls_restrained_S_all 1.003
_refine_ls_R_factor_all 0.0473
_refine_ls_R_factor_gt 0.0368
_refine_ls_shift/su_max 0.001
_refine_ls_shift/su_mean 0.000
_refine_ls_structure_factor_coef Fsqd
_refine_ls_weighting_details 'calc w=1/[\s^2^(Fo^2^)+(0.1550P)^2^+0.0000P] where P=(Fo^2^+2Fc^2^)/3'
_refine_ls_weighting_scheme calc
_refine_ls_wR_factor_gt 0.1198
_refine_ls_wR_factor_ref 0.1797
_reflns_number_gt 4359
_reflns_number_total 4714
_reflns_threshold_expression >2sigma(I)
_cod_data_source_file cg900995u_si_002.cif
_cod_data_source_block 11-Er
_cod_depositor_comments
;
The following automatic conversions were performed:

'_symmetry_cell_setting' value 'Triclinic' changed to 'triclinic'
according to /home/saulius/struct/CIF-dictionaries/cif_core.dic
dictionary named 'cif_core.dic' version 2.4.2 from 2011-04-26.

Automatic conversion script
Id: cif_fix_values 1715 2011-07-08 13:25:40Z adriana 
;
_cod_original_cell_volume 1036.1(4)
_cod_original_sg_symbol_H-M P-1
_cod_database_code 4502324

loop_
_symmetry_equiv_pos_as_xyz
'x, y, z'
'-x, -y, -z'

loop_
_atom_site_label
_atom_site_type_symbol
_atom_site_fract_x
_atom_site_fract_y
_atom_site_fract_z
_atom_site_U_iso_or_equiv
_atom_site_adp_type
_atom_site_occupancy
_atom_site_symmetry_multiplicity
_atom_site_calc_flag
_atom_site_refinement_flags
Er1 Er -0.06280(3) 0.17983(3) 0.76384(3) 0.01252(16) Uani 1 1 d .
Er2 Er 0.40666(3) 0.17202(3) 0.29477(3) 0.01284(16) Uani 1 1 d .
P1 P 0.3393(2) 0.17583(17) 0.60511(16) 0.0134(4) Uani 1 1 d .
C1 C 0.3380(10) 0.3525(8) 0.6089(7) 0.0233(15) Uani 1 1 d .
H1A H 0.4464 0.3529 0.5831 0.028 Uiso 1 1 calc R
H1B H 0.2815 0.4236 0.5544 0.028 Uiso 1 1 calc R
N1 N 0.2618(7) 0.3915(5) 0.7288(6) 0.0146(12) Uani 1 1 d D
H1C H 0.1628 0.3847 0.7531 0.017 Uiso 1 1 calc R
C2 C 0.3485(9) 0.2954(8) 0.8189(6) 0.0248(16) Uani 1 1 d D
H2A H 0.4531 0.3032 0.7978 0.030 Uiso 1 1 calc R
H2B H 0.3610 0.1974 0.8219 0.030 Uiso 1 1 calc R
C3 C 0.2530(11) 0.3387(10) 0.9392(7) 0.037(2) Uani 1 1 d D
H3A H 0.1493 0.3288 0.9604 0.044 Uiso 1 1 calc R
H3B H 0.3071 0.2761 0.9981 0.044 Uiso 1 1 calc R
C4 C 0.2334(12) 0.4916(8) 0.9371(7) 0.039(2) Uani 1 1 d D
H4A H 0.1691 0.5188 1.0129 0.047 Uiso 1 1 calc R
H4B H 0.3363 0.5008 0.9214 0.047 Uiso 1 1 calc R
C5 C 0.1538(11) 0.5872(8) 0.8420(7) 0.034(2) Uani 1 1 d DU
H5A H 0.1461 0.6842 0.8376 0.041 Uiso 1 1 calc R
H5B H 0.0469 0.5845 0.8630 0.041 Uiso 1 1 calc R
C6 C 0.2431(11) 0.5441(8) 0.7220(7) 0.0285(17) Uani 1 1 d D
H6A H 0.1852 0.6051 0.6648 0.034 Uiso 1 1 calc R
H6B H 0.3468 0.5551 0.6968 0.034 Uiso 1 1 calc R
C7 C -0.1481(8) -0.0393(7) 0.6905(6) 0.0176(14) Uani 1 1 d D
C8 C -0.2750(8) -0.0078(7) 0.8077(6) 0.0166(13) Uani 1 1 d D
C9 C -0.3125(8) 0.4869(8) 0.7442(7) 0.0199(15) Uani 1 1 d D
C10 C -0.1687(7) 0.5113(7) 0.7532(6) 0.0144(13) Uani 1 1 d D
C11 C 0.0505(8) -0.0658(7) 0.9702(6) 0.0164(13) Uani 1 1 d .
O1 O 0.1928(6) 0.1555(5) 0.6971(5) 0.0230(11) Uani 1 1 d .
O2 O 0.3287(7) 0.1920(6) 0.4825(5) 0.0233(12) Uani 1 1 d .
O3 O 0.4914(6) 0.0676(5) 0.6316(5) 0.0207(11) Uani 1 1 d .
O4 O -0.0370(6) 0.0092(6) 0.6613(5) 0.0210(11) Uani 1 1 d .
O5 O -0.1705(7) -0.1056(6) 0.6315(5) 0.0210(11) Uani 1 1 d .
O6 O -0.2640(6) 0.0754(6) 0.8572(5) 0.0205(11) Uani 1 1 d .
O7 O -0.3783(6) -0.0655(6) 0.8385(5) 0.0216(11) Uani 1 1 d .
O8 O -0.3026(7) 0.3596(6) 0.7581(6) 0.0258(13) Uani 1 1 d .
O9 O -0.4231(8) 0.5965(6) 0.7233(7) 0.0324(15) Uani 1 1 d .
O10 O -0.0508(7) 0.4011(6) 0.7663(5) 0.0197(11) Uani 1 1 d .
O11 O -0.1841(8) 0.6368(6) 0.7518(7) 0.0317(15) Uani 1 1 d .
O12 O 0.1096(7) -0.1805(5) 1.0351(5) 0.0190(11) Uani 1 1 d .
O13 O 0.0693(7) -0.0477(5) 0.8630(5) 0.0211(11) Uani 1 1 d .
O14 O -0.0419(8) 0.2845(6) 0.5563(6) 0.0347(14) Uani 1 1 d .
H14A H -0.1068 0.3689 0.5515 0.052 Uiso 1 1 d R
H14B H -0.0648 0.2358 0.5244 0.052 Uiso 1 1 d R
O15 O 0.6543(6) 0.1546(6) 0.3031(5) 0.0246(12) Uani 1 1 d .
H15A H 0.6554 0.1372 0.3746 0.037 Uiso 1 1 d R
H15B H 0.7257 0.0875 0.2686 0.037 Uiso 1 1 d R
O16 O 0.5666(8) 0.2103(8) 0.0960(5) 0.0372(15) Uani 1 1 d .
H16A H 0.5135 0.2254 0.0482 0.056 Uiso 1 1 d R
H16B H 0.5950 0.2817 0.0854 0.056 Uiso 1 1 d R
O17 O 0.7473(8) 0.1761(7) 0.4813(6) 0.0354(14) Uani 1 1 d .
H17A H 0.8460 0.1643 0.4585 0.053 Uiso 1 1 d R
H17B H 0.7291 0.1128 0.5405 0.053 Uiso 1 1 d R

loop_
_atom_site_aniso_label
_atom_site_aniso_U_11
_atom_site_aniso_U_22
_atom_site_aniso_U_33
_atom_site_aniso_U_23
_atom_site_aniso_U_13
_atom_site_aniso_U_12
Er1 0.0126(2) 0.0107(2) 0.0132(2) -0.00364(14) -0.00265(16) -0.00236(15)
Er2 0.0122(2) 0.0112(2) 0.0144(2) -0.00394(15) -0.00366(16) -0.00193(15)
P1 0.0130(8) 0.0107(7) 0.0153(9) -0.0066(6) -0.0022(6) -0.0009(6)
C1 0.035(4) 0.020(3) 0.015(3) -0.008(3) 0.003(3) -0.014(3)
N1 0.011(3) 0.013(3) 0.019(3) -0.005(2) -0.003(2) -0.003(2)
C2 0.029(4) 0.023(4) 0.018(4) -0.009(3) -0.009(3) 0.002(3)
C3 0.035(5) 0.048(5) 0.024(4) -0.013(4) -0.005(3) -0.008(4)
C4 0.048(5) 0.060(6) 0.024(5) -0.026(4) -0.003(4) -0.025(5)
C5 0.034(5) 0.022(4) 0.042(5) -0.029(4) 0.009(4) -0.004(3)
C6 0.042(5) 0.020(4) 0.023(4) -0.009(3) 0.003(3) -0.015(3)
C7 0.015(3) 0.014(3) 0.023(4) -0.002(3) -0.009(3) -0.002(2)
C8 0.013(3) 0.017(3) 0.017(4) -0.005(3) -0.003(2) -0.002(2)
C9 0.016(3) 0.019(4) 0.025(4) -0.002(3) -0.006(3) -0.008(3)
C10 0.011(3) 0.012(3) 0.019(3) -0.005(3) -0.005(2) 0.000(2)
C11 0.020(3) 0.014(3) 0.017(3) -0.004(3) -0.004(3) -0.007(3)
O1 0.022(3) 0.018(2) 0.026(3) -0.006(2) 0.003(2) -0.010(2)
O2 0.027(3) 0.018(3) 0.025(3) -0.005(2) -0.014(2) 0.000(2)
O3 0.014(2) 0.012(2) 0.033(3) -0.002(2) -0.008(2) 0.0001(18)
O4 0.020(3) 0.023(3) 0.022(3) -0.005(2) 0.000(2) -0.013(2)
O5 0.022(3) 0.022(3) 0.018(3) -0.010(2) -0.001(2) -0.005(2)
O6 0.020(3) 0.021(3) 0.022(3) -0.012(2) 0.002(2) -0.010(2)
O7 0.019(3) 0.025(3) 0.021(3) -0.005(2) 0.001(2) -0.013(2)
O8 0.013(3) 0.012(2) 0.051(4) -0.010(2) -0.010(2) 0.001(2)
O9 0.022(3) 0.015(3) 0.059(5) -0.005(3) -0.018(3) -0.001(2)
O10 0.014(2) 0.015(2) 0.030(3) -0.008(2) -0.007(2) -0.001(2)
O11 0.026(3) 0.012(3) 0.065(5) -0.011(3) -0.023(3) -0.002(2)
O12 0.028(3) 0.011(2) 0.015(2) -0.0051(19) -0.005(2) -0.002(2)
O13 0.028(3) 0.016(2) 0.014(2) -0.001(2) -0.007(2) -0.002(2)
O14 0.051(4) 0.021(3) 0.026(3) 0.001(2) -0.011(3) -0.009(3)
O15 0.016(3) 0.027(3) 0.033(3) -0.020(2) -0.004(2) -0.002(2)
O16 0.036(3) 0.065(5) 0.023(3) -0.008(3) 0.000(2) -0.036(3)
O17 0.029(3) 0.037(3) 0.033(3) -0.002(3) -0.011(3) -0.004(3)

loop_
_atom_type_symbol
_atom_type_description
_atom_type_scat_dispersion_real
_atom_type_scat_dispersion_imag
_atom_type_scat_source
C C 0.0033 0.0016 'International Tables Vol C Tables 4.2.6.8 and 6.1.1.4'
H H 0.0000 0.0000 'International Tables Vol C Tables 4.2.6.8 and 6.1.1.4'
Er Er -0.2586 4.9576 'International Tables Vol C Tables 4.2.6.8 and 6.1.1.4'
N N 0.0061 0.0033 'International Tables Vol C Tables 4.2.6.8 and 6.1.1.4'
O O 0.0106 0.0060 'International Tables Vol C Tables 4.2.6.8 and 6.1.1.4'
P P 0.1023 0.0942 'International Tables Vol C Tables 4.2.6.8 and 6.1.1.4'

loop_
_geom_angle_atom_site_label_1
_geom_angle_atom_site_label_2
_geom_angle_atom_site_label_3
_geom_angle
_geom_angle_site_symmetry_1
_geom_angle_site_symmetry_3
O1 Er1 O8 137.5(2) . .
O1 Er1 O4 93.22(19) . .
O8 Er1 O4 107.5(2) . .
O1 Er1 O12 101.2(2) . 2_557
O8 Er1 O12 91.2(2) . 2_557
O4 Er1 O12 133.10(18) . 2_557
O1 Er1 O6 149.29(18) . .
O8 Er1 O6 73.0(2) . .
O4 Er1 O6 68.80(18) . .
O12 Er1 O6 76.83(19) 2_557 .
O1 Er1 O10 75.19(19) . .
O8 Er1 O10 68.8(2) . .
O4 Er1 O10 151.0(2) . .
O12 Er1 O10 75.75(19) 2_557 .
O6 Er1 O10 131.81(19) . .
O1 Er1 O13 74.8(2) . .
O8 Er1 O13 146.2(2) . .
O4 Er1 O13 73.09(18) . .
O12 Er1 O13 68.32(17) 2_557 .
O6 Er1 O13 76.17(19) . .
O10 Er1 O13 126.72(19) . .
O1 Er1 O14 78.9(2) . .
O8 Er1 O14 74.0(2) . .
O4 Er1 O14 70.6(2) . .
O12 Er1 O14 155.86(19) 2_557 .
O6 Er1 O14 115.3(2) . .
O10 Er1 O14 81.1(2) . .
O13 Er1 O14 133.27(19) . .
O2 Er2 O3 83.1(2) . 2_656
O2 Er2 O15 84.8(2) . .
O3 Er2 O15 78.36(19) 2_656 .
O2 Er2 O7 142.5(2) . 2_556
O3 Er2 O7 78.43(19) 2_656 2_556
O15 Er2 O7 122.25(19) . 2_556
O2 Er2 O11 94.2(2) . 2_566
O3 Er2 O11 147.0(2) 2_656 2_566
O15 Er2 O11 134.4(2) . 2_566
O7 Er2 O11 84.4(2) 2_556 2_566
O2 Er2 O16 152.4(2) . .
O3 Er2 O16 106.4(2) 2_656 .
O15 Er2 O16 72.3(2) . .
O7 Er2 O16 65.06(19) 2_556 .
O11 Er2 O16 91.2(3) 2_566 .
O2 Er2 O5 77.2(2) . 2_556
O3 Er2 O5 78.75(18) 2_656 2_556
O15 Er2 O5 152.3(2) . 2_556
O7 Er2 O5 67.36(18) 2_556 2_556
O11 Er2 O5 68.6(2) 2_566 2_556
O16 Er2 O5 129.65(19) . 2_556
O2 Er2 O9 79.8(2) . 2_566
O3 Er2 O9 143.8(2) 2_656 2_566
O15 Er2 O9 68.5(2) . 2_566
O7 Er2 O9 131.8(2) 2_556 2_566
O11 Er2 O9 66.5(2) 2_566 2_566
O16 Er2 O9 77.6(2) . 2_566
O5 Er2 O9 127.2(2) 2_556 2_566
O2 P1 O1 111.9(3) . .
O2 P1 O3 114.8(3) . .
O1 P1 O3 112.7(3) . .
O2 P1 C1 103.1(3) . .
O1 P1 C1 106.1(3) . .
O3 P1 C1 107.2(3) . .
N1 C1 P1 112.6(5) . .
N1 C1 H1A 109.1 . .
P1 C1 H1A 109.1 . .
N1 C1 H1B 109.1 . .
P1 C1 H1B 109.1 . .
H1A C1 H1B 107.8 . .
C2 N1 C1 113.8(6) . .
C2 N1 C6 110.6(6) . .
C1 N1 C6 109.7(5) . .
C2 N1 H1C 107.5 . .
C1 N1 H1C 107.5 . .
C6 N1 H1C 107.5 . .
N1 C2 C3 108.9(6) . .
N1 C2 H2A 109.9 . .
C3 C2 H2A 109.9 . .
N1 C2 H2B 109.9 . .
C3 C2 H2B 109.9 . .
H2A C2 H2B 108.3 . .
C4 C3 C2 110.9(7) . .
C4 C3 H3A 109.5 . .
C2 C3 H3A 109.5 . .
C4 C3 H3B 109.5 . .
C2 C3 H3B 109.5 . .
H3A C3 H3B 108.1 . .
C5 C4 C3 108.7(7) . .
C5 C4 H4A 109.9 . .
C3 C4 H4A 109.9 . .
C5 C4 H4B 109.9 . .
C3 C4 H4B 109.9 . .
H4A C4 H4B 108.3 . .
C4 C5 C6 112.6(7) . .
C4 C5 H5A 109.1 . .
C6 C5 H5A 109.1 . .
C4 C5 H5B 109.1 . .
C6 C5 H5B 109.1 . .
H5A C5 H5B 107.8 . .
N1 C6 C5 109.6(6) . .
N1 C6 H6A 109.7 . .
C5 C6 H6A 109.7 . .
N1 C6 H6B 109.7 . .
C5 C6 H6B 109.7 . .
H6A C6 H6B 108.2 . .
O4 C7 O5 126.2(7) . .
O4 C7 C8 117.0(6) . .
O5 C7 C8 116.7(6) . .
O7 C8 O6 128.4(6) . .
O7 C8 C7 115.5(6) . .
O6 C8 C7 116.1(6) . .
O8 C9 O9 128.7(7) . .
O8 C9 C10 116.0(7) . .
O9 C9 C10 115.3(7) . .
O11 C10 O10 127.5(6) . .
O11 C10 C9 116.4(7) . .
O10 C10 C9 116.0(7) . .
O13 C11 O12 126.6(6) . .
O13 C11 C11 116.5(7) . 2_557
O12 C11 C11 116.9(8) . 2_557
P1 O1 Er1 154.5(4) . .
P1 O2 Er2 159.0(3) . .
P1 O3 Er2 139.8(3) . 2_656
C7 O4 Er1 118.0(5) . .
C7 O5 Er2 118.6(5) . 2_556
C8 O6 Er1 118.8(5) . .
C8 O7 Er2 120.6(5) . 2_556
C9 O8 Er1 120.0(5) . .
C9 O9 Er2 120.4(5) . 2_566
C10 O10 Er1 118.3(4) . .
C10 O11 Er2 120.8(5) . 2_566
C11 O12 Er1 118.9(4) . 2_557
C11 O13 Er1 119.3(4) . .
Er1 O14 H14A 108.8 . .
Er1 O14 H14B 109.5 . .
H14A O14 H14B 109.5 . .
Er2 O15 H15A 109.3 . .
Er2 O15 H15B 109.4 . .
H15A O15 H15B 109.5 . .
Er2 O16 H16A 109.8 . .
Er2 O16 H16B 109.5 . .
H16A O16 H16B 109.5 . .
H17A O17 H17B 109.5 . .

loop_
_geom_bond_atom_site_label_1
_geom_bond_atom_site_label_2
_geom_bond_distance
_geom_bond_site_symmetry_2
Er1 O1 2.214(5) .
Er1 O8 2.317(5) .
Er1 O4 2.355(5) .
Er1 O12 2.361(5) 2_557
Er1 O6 2.362(5) .
Er1 O10 2.363(6) .
Er1 O13 2.393(5) .
Er1 O14 2.446(6) .
Er2 O2 2.214(6) .
Er2 O3 2.319(5) 2_656
Er2 O15 2.332(5) .
Er2 O7 2.368(5) 2_556
Er2 O11 2.372(6) 2_566
Er2 O16 2.407(6) .
Er2 O5 2.412(6) 2_556
Er2 O9 2.420(6) 2_566
P1 O2 1.507(6) .
P1 O1 1.507(6) .
P1 O3 1.516(5) .
P1 C1 1.850(7) .
C1 N1 1.495(9) .
C1 H1A 0.9700 .
C1 H1B 0.9700 .
N1 C2 1.505(7) .
N1 C6 1.509(7) .
N1 H1C 0.9100 .
C2 C3 1.530(9) .
C2 H2A 0.9700 .
C2 H2B 0.9700 .
C3 C4 1.522(9) .
C3 H3A 0.9700 .
C3 H3B 0.9700 .
C4 C5 1.514(9) .
C4 H4A 0.9700 .
C4 H4B 0.9700 .
C5 C6 1.521(9) .
C5 H5A 0.9700 .
C5 H5B 0.9700 .
C6 H6A 0.9700 .
C6 H6B 0.9700 .
C7 O4 1.249(9) .
C7 O5 1.252(8) .
C7 C8 1.547(7) .
C8 O7 1.246(9) .
C8 O6 1.248(9) .
C9 O8 1.256(9) .
C9 O9 1.242(9) .
C9 C10 1.535(8) .
C10 O11 1.252(9) .
C10 O10 1.265(8) .
C11 O13 1.238(9) .
C11 O12 1.271(9) .
C11 C11 1.542(13) 2_557
O3 Er2 2.319(5) 2_656
O5 Er2 2.412(6) 2_556
O7 Er2 2.368(5) 2_556
O9 Er2 2.420(6) 2_566
O11 Er2 2.372(6) 2_566
O12 Er1 2.361(5) 2_557
O14 H14A 0.8500 .
O14 H14B 0.8499 .
O15 H15A 0.8500 .
O15 H15B 0.8499 .
O16 H16A 0.8501 .
O16 H16B 0.8500 .
O17 H17A 0.8500 .
O17 H17B 0.8500 .

loop_
_geom_torsion_atom_site_label_1
_geom_torsion_atom_site_label_2
_geom_torsion_atom_site_label_3
_geom_torsion_atom_site_label_4
_geom_torsion
_geom_torsion_site_symmetry_1
_geom_torsion_site_symmetry_4
O2 P1 C1 N1 148.8(5) . .
O1 P1 C1 N1 31.1(6) . .
O3 P1 C1 N1 -89.6(6) . .
P1 C1 N1 C2 63.9(7) . .
P1 C1 N1 C6 -171.7(5) . .
C1 N1 C2 C3 -175.8(6) . .
C6 N1 C2 C3 60.3(9) . .
N1 C2 C3 C4 -60.2(9) . .
C2 C3 C4 C5 57.3(10) . .
C3 C4 C5 C6 -55.8(10) . .
C2 N1 C6 C5 -58.2(9) . .
C1 N1 C6 C5 175.5(7) . .
C4 C5 C6 N1 56.5(9) . .
O4 C7 C8 O7 -175.4(7) . .
O5 C7 C8 O7 7.8(8) . .
O4 C7 C8 O6 6.9(9) . .
O5 C7 C8 O6 -170.0(7) . .
O8 C9 C10 O11 -172.8(7) . .
O9 C9 C10 O11 7.7(11) . .
O8 C9 C10 O10 4.2(11) . .
O9 C9 C10 O10 -175.3(7) . .
O2 P1 O1 Er1 -27.4(9) . .
O3 P1 O1 Er1 -158.7(7) . .
C1 P1 O1 Er1 84.3(8) . .
O8 Er1 O1 P1 -45.6(9) . .
O4 Er1 O1 P1 74.8(8) . .
O12 Er1 O1 P1 -150.0(7) 2_557 .
O6 Er1 O1 P1 126.9(7) . .
O10 Er1 O1 P1 -78.2(8) . .
O13 Er1 O1 P1 146.3(8) . .
O14 Er1 O1 P1 5.4(7) . .
O1 P1 O2 Er2 -144.4(10) . .
O3 P1 O2 Er2 -14.2(12) . .
C1 P1 O2 Er2 102.1(10) . .
O3 Er2 O2 P1 53.2(10) 2_656 .
O15 Er2 O2 P1 -25.7(10) . .
O7 Er2 O2 P1 113.9(10) 2_556 .
O11 Er2 O2 P1 -159.9(10) 2_566 .
O16 Er2 O2 P1 -59.3(12) . .
O5 Er2 O2 P1 133.2(11) 2_556 .
O9 Er2 O2 P1 -94.7(10) 2_566 .
O2 P1 O3 Er2 -90.5(6) . 2_656
O1 P1 O3 Er2 39.3(6) . 2_656
C1 P1 O3 Er2 155.6(5) . 2_656
O5 C7 O4 Er1 163.7(6) . .
C8 C7 O4 Er1 -12.8(7) . .
O1 Er1 O4 C7 164.7(5) . .
O8 Er1 O4 C7 -52.9(6) . .
O12 Er1 O4 C7 56.1(6) 2_557 .
O6 Er1 O4 C7 10.3(5) . .
O10 Er1 O4 C7 -130.5(5) . .
O13 Er1 O4 C7 91.7(5) . .
O14 Er1 O4 C7 -118.2(5) . .
O4 C7 O5 Er2 -175.7(6) . 2_556
C8 C7 O5 Er2 0.8(7) . 2_556
O7 C8 O6 Er1 -174.8(6) . .
C7 C8 O6 Er1 2.7(7) . .
O1 Er1 O6 C8 -64.1(7) . .
O8 Er1 O6 C8 110.7(6) . .
O4 Er1 O6 C8 -6.4(5) . .
O12 Er1 O6 C8 -153.9(5) 2_557 .
O10 Er1 O6 C8 149.4(5) . .
O13 Er1 O6 C8 -83.3(5) . .
O14 Er1 O6 C8 48.3(6) . .
O6 C8 O7 Er2 164.7(6) . 2_556
C7 C8 O7 Er2 -12.8(8) . 2_556
O9 C9 O8 Er1 169.3(8) . .
C10 C9 O8 Er1 -10.1(9) . .
O1 Er1 O8 C9 -25.2(8) . .
O4 Er1 O8 C9 -140.7(6) . .
O12 Er1 O8 C9 83.0(6) 2_557 .
O6 Er1 O8 C9 158.8(7) . .
O10 Er1 O8 C9 8.8(6) . .
O13 Er1 O8 C9 133.7(6) . .
O14 Er1 O8 C9 -77.7(6) . .
O8 C9 O9 Er2 178.7(7) . 2_566
C10 C9 O9 Er2 -1.8(10) . 2_566
O11 C10 O10 Er1 -179.9(7) . .
C9 C10 O10 Er1 3.5(8) . .
O1 Er1 O10 C10 150.9(6) . .
O8 Er1 O10 C10 -6.1(5) . .
O4 Er1 O10 C10 81.9(7) . .
O12 Er1 O10 C10 -103.1(6) 2_557 .
O6 Er1 O10 C10 -46.0(6) . .
O13 Er1 O10 C10 -151.5(5) . .
O14 Er1 O10 C10 70.1(5) . .
O10 C10 O11 Er2 173.4(6) . 2_566
C9 C10 O11 Er2 -10.0(10) . 2_566
O13 C11 O12 Er1 177.0(6) . 2_557
C11 C11 O12 Er1 -0.8(10) 2_557 2_557
O12 C11 O13 Er1 178.5(6) . .
C11 C11 O13 Er1 -3.7(10) 2_557 .
O1 Er1 O13 C11 112.0(6) . .
O8 Er1 O13 C11 -53.4(7) . .
O4 Er1 O13 C11 -149.7(6) . .
O12 Er1 O13 C11 3.1(5) 2_557 .
O6 Er1 O13 C11 -78.0(5) . .
O10 Er1 O13 C11 54.2(6) . .
O14 Er1 O13 C11 170.1(5) . .
